data_4126035
loop_
_publ_author_name
'Wang, Yuzhong'
'Hickox, Hunter P.'
'Xie, Yaoming'
'Wei, Pingrong'
'Blair, Soshawn A.'
'Johnson, Michael K.'
'Schaefer, 3rd, Henry F'
'Robinson, Gregory H.'

_publ_section_title
;
 A Stable Anionic Dithiolene Radical.
;
_journal_issue 20
_journal_name_full 'Journal of the American Chemical Society'
_journal_page_first 6859
_journal_page_last 6862
_journal_paper_doi 10.1021/jacs.7b03794
_journal_volume 139
_journal_year 2017
_chemical_formula_sum 'C35 H50 Li N2 O2 S3'
_chemical_formula_weight 633.89
_space_group_crystal_system monoclinic
_space_group_IT_number 14
_space_group_name_Hall '-P 2yn'
_space_group_name_H-M_alt 'P 1 21/n 1'
_symmetry_space_group_name_Hall '-P 2yn'
_symmetry_space_group_name_H-M 'P 1 21/n 1'
_atom_sites_solution_hydrogens geom
_audit_creation_method SHELXL-2014/7
_cell_angle_alpha 90
_cell_angle_beta 101.457(6)
_cell_angle_gamma 90
_cell_formula_units_Z 4
_cell_length_a 12.332(2)
_cell_length_b 17.934(3)
_cell_length_c 16.802(3)
_cell_measurement_reflns_used 9880
_cell_measurement_temperature 100(2)
_cell_measurement_theta_max 26.39
_cell_measurement_theta_min 2.27
_cell_volume 3641.9(11)
_computing_cell_refinement 'Bruker SAINT'
_computing_data_collection 'Bruker APEX3'
_computing_data_reduction 'Bruker SAINT'
_computing_molecular_graphics 'Bruker SHELXTL'
_computing_publication_material 'Bruker SHELXTL'
_computing_structure_refinement 'SHELXL-2014/7 (Sheldrick, 2014)'
_computing_structure_solution 'SHELXS-97 (Sheldrick 2008)'
_diffrn_ambient_temperature 100(2)
_diffrn_measured_fraction_theta_full 0.999
_diffrn_measured_fraction_theta_max 0.999
_diffrn_measurement_device_type 'Bruker D8 Quest PHOTON 100 CMOS'
_diffrn_measurement_method 'Phi\Omega scans'
_diffrn_radiation_type MoK\a
_diffrn_radiation_wavelength 0.71073
_diffrn_reflns_av_R_equivalents 0.1194
_diffrn_reflns_av_unetI/netI 0.0499
_diffrn_reflns_Laue_measured_fraction_full 0.999
_diffrn_reflns_Laue_measured_fraction_max 0.999
_diffrn_reflns_limit_h_max 15
_diffrn_reflns_limit_h_min -15
_diffrn_reflns_limit_k_max 22
_diffrn_reflns_limit_k_min -22
_diffrn_reflns_limit_l_max 20
_diffrn_reflns_limit_l_min -20
_diffrn_reflns_number 98175
_diffrn_reflns_point_group_measured_fraction_full 0.999
_diffrn_reflns_point_group_measured_fraction_max 0.999
_diffrn_reflns_theta_full 25.242
_diffrn_reflns_theta_max 26.021
_diffrn_reflns_theta_min 2.032
_diffrn_source Imus
_exptl_absorpt_coefficient_mu 0.235
_exptl_absorpt_correction_T_max 0.7454
_exptl_absorpt_correction_T_min 0.5703
_exptl_absorpt_correction_type multi-scan
_exptl_absorpt_process_details 'Bruker SADABS'
_exptl_crystal_colour purple-red
_exptl_crystal_density_diffrn 1.156
_exptl_crystal_description plate
_exptl_crystal_F_000 1364
_exptl_crystal_size_max 0.400
_exptl_crystal_size_mid 0.250
_exptl_crystal_size_min 0.090
_refine_diff_density_max 0.755
_refine_diff_density_min -0.409
_refine_diff_density_rms 0.062
_refine_ls_extinction_method none
_refine_ls_goodness_of_fit_ref 1.031
_refine_ls_hydrogen_treatment constr
_refine_ls_matrix_type full
_refine_ls_number_parameters 388
_refine_ls_number_reflns 7160
_refine_ls_number_restraints 0
_refine_ls_restrained_S_all 1.031
_refine_ls_R_factor_all 0.0810
_refine_ls_R_factor_gt 0.0566
_refine_ls_shift/su_max 0.001
_refine_ls_shift/su_mean 0.000
_refine_ls_structure_factor_coef Fsqd
_refine_ls_weighting_details 'w=1/[\s^2^(Fo^2^)+(0.0589P)^2^+4.3224P] where P=(Fo^2^+2Fc^2^)/3'
_refine_ls_weighting_scheme calc
_refine_ls_wR_factor_gt 0.1315
_refine_ls_wR_factor_ref 0.1440
_reflns_Friedel_coverage 0.000
_reflns_number_gt 5451
_reflns_number_total 7160
_reflns_threshold_expression 'I > 2\s(I)'
_cod_data_source_file ja7b03794_si_002.cif
_cod_data_source_block compoud4
_cod_depositor_comments 'Adding full bibliography for 4126034--4126036.cif.'
_cod_original_cell_volume 3642.0(12)
_cod_database_code 4126035
_shelx_shelxl_version_number 2014/7
_shelx_space_group_comment
;
The symmetry employed for this shelxl refinement is uniquely defined
by the following loop, which should always be used as a source of
symmetry information in preference to the above space-group names.
They are only intended as comments.
;
_shelx_estimated_absorpt_t_min 0.912
_shelx_estimated_absorpt_t_max 0.979

loop_
_space_group_symop_operation_xyz
'x, y, z'
'-x+1/2, y+1/2, -z+1/2'
'-x, -y, -z'
'x-1/2, -y-1/2, z-1/2'

loop_
_atom_site_label
_atom_site_type_symbol
_atom_site_fract_x
_atom_site_fract_y
_atom_site_fract_z
_atom_site_U_iso_or_equiv
_atom_site_adp_type
_atom_site_occupancy
_atom_site_site_symmetry_order
_atom_site_calc_flag
_atom_site_refinement_flags_posn
_atom_site_refinement_flags_adp
S1 S 0.68105(6) 0.10691(4) 0.33123(4) 0.02846(18) Uani 1 1 d . .
S2 S 0.83795(6) 0.38173(4) 0.42355(5) 0.0334(2) Uani 1 1 d . .
S3 S 0.66373(6) 0.32150(4) 0.55573(4) 0.03187(19) Uani 1 1 d . .
N1 N 0.76434(16) 0.24602(11) 0.36553(12) 0.0189(4) Uani 1 1 d . .
N2 N 0.65951(16) 0.20790(11) 0.44747(12) 0.0200(4) Uani 1 1 d . .
C1 C 0.70175(19) 0.18687(13) 0.38097(14) 0.0198(5) Uani 1 1 d . .
C2 C 0.7651(2) 0.30277(14) 0.42171(15) 0.0226(5) Uani 1 1 d . .
C3 C 0.6963(2) 0.27839(14) 0.47483(15) 0.0222(5) Uani 1 1 d . .
C4 C 0.5880(2) 0.16102(13) 0.48416(15) 0.0191(5) Uani 1 1 d . .
C5 C 0.6356(2) 0.11981(14) 0.55217(15) 0.0227(5) Uani 1 1 d . .
C6 C 0.5651(2) 0.07432(14) 0.58652(16) 0.0267(6) Uani 1 1 d . .
H6A H 0.5945 0.0447 0.6326 0.032 Uiso 1 1 calc R U
C7 C 0.4535(2) 0.07205(14) 0.55434(16) 0.0272(6) Uani 1 1 d . .
H7A H 0.4066 0.0412 0.5787 0.033 Uiso 1 1 calc R U
C8 C 0.4090(2) 0.11401(14) 0.48714(17) 0.0267(6) Uani 1 1 d . .
H8A H 0.3316 0.1120 0.4660 0.032 Uiso 1 1 calc R U
C9 C 0.4758(2) 0.15947(14) 0.44973(16) 0.0237(6) Uani 1 1 d . .
C10 C 0.4278(2) 0.20610(16) 0.37556(17) 0.0307(6) Uani 1 1 d . .
H10A H 0.4905 0.2192 0.3484 0.037 Uiso 1 1 calc R U
C11 C 0.3430(3) 0.16380(19) 0.31350(19) 0.0435(8) Uani 1 1 d . .
H11A H 0.3149 0.1964 0.2672 0.065 Uiso 1 1 calc R U
H11B H 0.3780 0.1199 0.2948 0.065 Uiso 1 1 calc R U
H11C H 0.2816 0.1480 0.3386 0.065 Uiso 1 1 calc R U
C12 C 0.3817(3) 0.27937(17) 0.4012(2) 0.0423(8) Uani 1 1 d . .
H12A H 0.3511 0.3088 0.3529 0.063 Uiso 1 1 calc R U
H12B H 0.3233 0.2688 0.4316 0.063 Uiso 1 1 calc R U
H12C H 0.4412 0.3075 0.4358 0.063 Uiso 1 1 calc R U
C13 C 0.7593(2) 0.12093(15) 0.58652(16) 0.0292(6) Uani 1 1 d . .
H13A H 0.7908 0.1651 0.5627 0.035 Uiso 1 1 calc R U
C14 C 0.8140(3) 0.0520(2) 0.5603(3) 0.0606(11) Uani 1 1 d . .
H14A H 0.8936 0.0535 0.5829 0.091 Uiso 1 1 calc R U
H14B H 0.7819 0.0074 0.5801 0.091 Uiso 1 1 calc R U
H14C H 0.8020 0.0504 0.5009 0.091 Uiso 1 1 calc R U
C15 C 0.7856(3) 0.1301(3) 0.6780(2) 0.0719(13) Uani 1 1 d . .
H15A H 0.8660 0.1305 0.6972 0.108 Uiso 1 1 calc R U
H15B H 0.7544 0.1773 0.6927 0.108 Uiso 1 1 calc R U
H15C H 0.7534 0.0886 0.7033 0.108 Uiso 1 1 calc R U
C16 C 0.8259(2) 0.24792(13) 0.30075(15) 0.0198(5) Uani 1 1 d . .
C17 C 0.9318(2) 0.21776(13) 0.31557(15) 0.0219(5) Uani 1 1 d . .
C18 C 0.9895(2) 0.22047(15) 0.25228(17) 0.0267(6) Uani 1 1 d . .
H18A H 1.0619 0.2000 0.2601 0.032 Uiso 1 1 calc R U
C19 C 0.9436(2) 0.25237(14) 0.17829(16) 0.0272(6) Uani 1 1 d . .
H19A H 0.9844 0.2539 0.1360 0.033 Uiso 1 1 calc R U
C20 C 0.8384(2) 0.28201(15) 0.16614(17) 0.0285(6) Uani 1 1 d . .
H20A H 0.8074 0.3037 0.1151 0.034 Uiso 1 1 calc R U
C21 C 0.7768(2) 0.28081(14) 0.22728(16) 0.0244(6) Uani 1 1 d . .
C22 C 0.6606(2) 0.31377(18) 0.21273(18) 0.0362(7) Uani 1 1 d . .
H22A H 0.6413 0.3227 0.2670 0.043 Uiso 1 1 calc R U
C23 C 0.6533(3) 0.38843(18) 0.1685(2) 0.0442(8) Uani 1 1 d . .
H23A H 0.5774 0.4074 0.1605 0.066 Uiso 1 1 calc R U
H23B H 0.7038 0.4241 0.2009 0.066 Uiso 1 1 calc R U
H23C H 0.6741 0.3817 0.1156 0.066 Uiso 1 1 calc R U
C24 C 0.5769(3) 0.2578(2) 0.1672(2) 0.0498(9) Uani 1 1 d . .
H24A H 0.5834 0.2105 0.1969 0.075 Uiso 1 1 calc R U
H24B H 0.5019 0.2776 0.1627 0.075 Uiso 1 1 calc R U
H24C H 0.5918 0.2495 0.1127 0.075 Uiso 1 1 calc R U
C25 C 0.9844(2) 0.18384(16) 0.39689(17) 0.0307(6) Uani 1 1 d . .
H25A H 0.9305 0.1887 0.4339 0.037 Uiso 1 1 calc R U
C26 C 1.0082(3) 0.10119(18) 0.3886(2) 0.0487(9) Uani 1 1 d . .
H26A H 1.0420 0.0808 0.4418 0.073 Uiso 1 1 calc R U
H26B H 0.9388 0.0748 0.3674 0.073 Uiso 1 1 calc R U
H26C H 1.0590 0.0948 0.3510 0.073 Uiso 1 1 calc R U
C27 C 1.0891(3) 0.2260(2) 0.4351(2) 0.0501(9) Uani 1 1 d . .
H27A H 1.1216 0.2032 0.4875 0.075 Uiso 1 1 calc R U
H27B H 1.1423 0.2237 0.3990 0.075 Uiso 1 1 calc R U
H27C H 1.0707 0.2782 0.4436 0.075 Uiso 1 1 calc R U
Li1 Li 0.7501(4) 0.4384(3) 0.5264(3) 0.0351(11) Uani 1 1 d . .
O1 O 0.64473(17) 0.50821(11) 0.46557(12) 0.0387(5) Uani 1 1 d . .
C28 C 0.5540(3) 0.4763(2) 0.4065(2) 0.0460(8) Uani 1 1 d . .
H28A H 0.4854 0.4751 0.4287 0.055 Uiso 1 1 calc R U
H28B H 0.5721 0.4247 0.3925 0.055 Uiso 1 1 calc R U
C29 C 0.5390(3) 0.5255(2) 0.3326(2) 0.0577(10) Uani 1 1 d . .
H29A H 0.4857 0.5661 0.3356 0.069 Uiso 1 1 calc R U
H29B H 0.5136 0.4965 0.2822 0.069 Uiso 1 1 calc R U
C30 C 0.6555(3) 0.5557(2) 0.3372(2) 0.0559(10) Uani 1 1 d . .
H30A H 0.7030 0.5190 0.3163 0.067 Uiso 1 1 calc R U
H30B H 0.6546 0.6028 0.3064 0.067 Uiso 1 1 calc R U
C31 C 0.6934(3) 0.56809(18) 0.4261(2) 0.0497(9) Uani 1 1 d . .
H31A H 0.7751 0.5663 0.4412 0.060 Uiso 1 1 calc R U
H31B H 0.6679 0.6172 0.4421 0.060 Uiso 1 1 calc R U
O2 O 0.85300(16) 0.49085(12) 0.60349(13) 0.0413(5) Uani 1 1 d . .
C32 C 0.8262(3) 0.5536(2) 0.6480(3) 0.0677(12) Uani 1 1 d . .
H32A H 0.7819 0.5378 0.6881 0.081 Uiso 1 1 calc R U
H32B H 0.7829 0.5905 0.6108 0.081 Uiso 1 1 calc R U
C33 C 0.9330(3) 0.58696(17) 0.69013(19) 0.0383(7) Uani 1 1 d . .
H33A H 0.9250 0.6124 0.7410 0.046 Uiso 1 1 calc R U
H33B H 0.9619 0.6228 0.6547 0.046 Uiso 1 1 calc R U
C34 C 1.0060(3) 0.51947(18) 0.70720(19) 0.0402(7) Uani 1 1 d . .
H34A H 1.0850 0.5331 0.7131 0.048 Uiso 1 1 calc R U
H34B H 0.9952 0.4938 0.7572 0.048 Uiso 1 1 calc R U
C35 C 0.9686(3) 0.47150(18) 0.6339(2) 0.0453(8) Uani 1 1 d . .
H35A H 1.0133 0.4817 0.5923 0.054 Uiso 1 1 calc R U
H35B H 0.9759 0.4180 0.6487 0.054 Uiso 1 1 calc R U

loop_
_atom_site_aniso_label
_atom_site_aniso_U_11
_atom_site_aniso_U_22
_atom_site_aniso_U_33
_atom_site_aniso_U_23
_atom_site_aniso_U_13
_atom_site_aniso_U_12
S1 0.0327(4) 0.0204(3) 0.0376(4) -0.0089(3) 0.0201(3) -0.0069(3)
S2 0.0398(4) 0.0231(4) 0.0451(4) -0.0086(3) 0.0276(3) -0.0123(3)
S3 0.0441(4) 0.0248(4) 0.0345(4) -0.0090(3) 0.0266(3) -0.0109(3)
N1 0.0177(10) 0.0172(10) 0.0252(11) -0.0014(8) 0.0125(8) -0.0012(8)
N2 0.0211(11) 0.0170(10) 0.0252(11) -0.0003(8) 0.0128(9) -0.0024(8)
C1 0.0178(12) 0.0204(12) 0.0235(13) -0.0009(10) 0.0096(10) -0.0011(10)
C2 0.0224(13) 0.0211(13) 0.0274(13) -0.0037(10) 0.0126(11) -0.0024(10)
C3 0.0225(13) 0.0192(13) 0.0272(13) -0.0024(10) 0.0106(11) -0.0050(10)
C4 0.0223(13) 0.0133(11) 0.0258(13) -0.0042(10) 0.0150(10) -0.0040(10)
C5 0.0269(14) 0.0178(12) 0.0264(13) -0.0038(10) 0.0125(11) -0.0008(10)
C6 0.0381(16) 0.0199(13) 0.0256(14) -0.0008(11) 0.0152(12) -0.0019(11)
C7 0.0337(16) 0.0185(13) 0.0355(15) -0.0049(11) 0.0216(12) -0.0084(11)
C8 0.0188(13) 0.0256(14) 0.0397(16) -0.0044(12) 0.0155(11) -0.0038(11)
C9 0.0258(14) 0.0181(12) 0.0313(14) -0.0030(10) 0.0155(11) 0.0014(10)
C10 0.0207(14) 0.0342(15) 0.0394(16) 0.0069(13) 0.0112(12) 0.0051(12)
C11 0.0400(18) 0.0480(19) 0.0414(18) 0.0001(15) 0.0054(14) 0.0088(15)
C12 0.0345(17) 0.0311(16) 0.060(2) 0.0048(15) 0.0055(15) 0.0047(13)
C13 0.0289(15) 0.0277(14) 0.0313(15) 0.0031(11) 0.0065(12) -0.0071(12)
C14 0.0287(18) 0.045(2) 0.102(3) -0.014(2) -0.0030(18) 0.0111(15)
C15 0.045(2) 0.131(4) 0.037(2) -0.005(2) 0.0036(16) -0.027(2)
C16 0.0200(12) 0.0175(12) 0.0258(13) -0.0034(10) 0.0141(10) -0.0047(10)
C17 0.0208(13) 0.0178(12) 0.0300(14) -0.0020(10) 0.0119(11) -0.0023(10)
C18 0.0184(13) 0.0247(14) 0.0405(16) -0.0055(12) 0.0145(12) -0.0013(11)
C19 0.0308(15) 0.0245(14) 0.0325(15) -0.0047(12) 0.0211(12) -0.0050(12)
C20 0.0318(15) 0.0286(14) 0.0281(14) 0.0003(11) 0.0132(12) -0.0009(12)
C21 0.0223(13) 0.0269(14) 0.0275(14) -0.0022(11) 0.0130(11) 0.0003(11)
C22 0.0279(15) 0.0515(19) 0.0311(15) 0.0037(14) 0.0107(12) 0.0108(14)
C23 0.0432(19) 0.0430(19) 0.0447(18) 0.0000(15) 0.0051(15) 0.0165(15)
C24 0.0255(16) 0.063(2) 0.060(2) 0.0161(18) 0.0060(15) -0.0034(15)
C25 0.0272(14) 0.0330(15) 0.0342(15) 0.0048(12) 0.0117(12) 0.0071(12)
C26 0.057(2) 0.0365(18) 0.053(2) 0.0115(15) 0.0131(17) 0.0179(16)
C27 0.0395(19) 0.066(2) 0.0406(18) 0.0051(17) -0.0026(15) -0.0022(17)
Li1 0.041(3) 0.024(2) 0.044(3) -0.007(2) 0.018(2) -0.009(2)
O1 0.0421(12) 0.0361(12) 0.0439(12) 0.0000(9) 0.0229(10) -0.0031(10)
C28 0.0446(19) 0.052(2) 0.0460(19) 0.0000(16) 0.0202(16) -0.0007(16)
C29 0.068(3) 0.058(2) 0.051(2) 0.0097(18) 0.0199(19) 0.015(2)
C30 0.078(3) 0.042(2) 0.060(2) 0.0179(17) 0.044(2) 0.0205(19)
C31 0.061(2) 0.0326(18) 0.064(2) 0.0055(16) 0.0326(18) -0.0004(16)
O2 0.0316(11) 0.0374(12) 0.0555(14) -0.0174(10) 0.0099(10) 0.0012(9)
C32 0.054(2) 0.063(3) 0.078(3) -0.043(2) -0.004(2) 0.0161(19)
C33 0.0471(19) 0.0320(16) 0.0364(17) -0.0016(13) 0.0100(14) -0.0067(14)
C34 0.0355(17) 0.0460(19) 0.0400(17) 0.0062(14) 0.0095(14) -0.0023(14)
C35 0.0442(19) 0.0366(17) 0.058(2) 0.0026(15) 0.0168(16) 0.0103(15)

loop_
_atom_type_symbol
_atom_type_description
_atom_type_scat_dispersion_real
_atom_type_scat_dispersion_imag
_atom_type_scat_source
C C 0.0033 0.0016 'International Tables Vol C Tables 4.2.6.8 and 6.1.1.4'
H H 0.0000 0.0000 'International Tables Vol C Tables 4.2.6.8 and 6.1.1.4'
Li Li -0.0003 0.0001 'International Tables Vol C Tables 4.2.6.8 and 6.1.1.4'
N N 0.0061 0.0033 'International Tables Vol C Tables 4.2.6.8 and 6.1.1.4'
O O 0.0106 0.0060 'International Tables Vol C Tables 4.2.6.8 and 6.1.1.4'
S S 0.1246 0.1234 'International Tables Vol C Tables 4.2.6.8 and 6.1.1.4'

loop_
_geom_angle_atom_site_label_1
_geom_angle_atom_site_label_2
_geom_angle_atom_site_label_3
_geom_angle
C2 S2 Li1 93.08(14)
C3 S3 Li1 92.75(14)
C1 N1 C2 111.61(19)
C1 N1 C16 124.2(2)
C2 N1 C16 124.15(19)
C1 N2 C3 111.50(19)
C1 N2 C4 123.3(2)
C3 N2 C4 125.2(2)
N1 C1 N2 105.1(2)
N1 C1 S1 127.83(18)
N2 C1 S1 127.06(18)
N1 C2 C3 106.1(2)
N1 C2 S2 124.38(18)
C3 C2 S2 129.46(19)
N2 C3 C2 105.6(2)
N2 C3 S3 124.83(18)
C2 C3 S3 129.54(19)
C5 C4 C9 123.7(2)
C5 C4 N2 117.9(2)
C9 C4 N2 118.4(2)
C4 C5 C6 117.0(2)
C4 C5 C13 122.2(2)
C6 C5 C13 120.7(2)
C7 C6 C5 120.7(2)
C8 C7 C6 120.7(2)
C7 C8 C9 120.9(2)
C4 C9 C8 116.9(2)
C4 C9 C10 121.6(2)
C8 C9 C10 121.5(2)
C9 C10 C12 110.4(2)
C9 C10 C11 112.9(2)
C12 C10 C11 112.2(2)
C5 C13 C14 110.5(2)
C5 C13 C15 112.5(2)
C14 C13 C15 111.5(3)
C17 C16 C21 123.5(2)
C17 C16 N1 118.1(2)
C21 C16 N1 118.4(2)
C16 C17 C18 117.0(2)
C16 C17 C25 122.4(2)
C18 C17 C25 120.6(2)
C19 C18 C17 121.3(2)
C18 C19 C20 119.9(2)
C21 C20 C19 121.3(3)
C20 C21 C16 117.0(2)
C20 C21 C22 120.6(2)
C16 C21 C22 122.4(2)
C23 C22 C21 112.4(2)
C23 C22 C24 111.3(3)
C21 C22 C24 110.2(3)
C17 C25 C26 111.3(2)
C17 C25 C27 110.8(2)
C26 C25 C27 111.0(3)
O2 Li1 O1 109.3(2)
O2 Li1 S2 111.3(2)
O1 Li1 S2 103.9(2)
O2 Li1 S3 123.5(3)
O1 Li1 S3 112.7(2)
S2 Li1 S3 93.31(16)
C31 O1 C28 108.1(2)
C31 O1 Li1 115.0(2)
C28 O1 Li1 116.6(2)
O1 C28 C29 106.5(3)
C28 C29 C30 101.9(3)
C31 C30 C29 102.0(3)
O1 C31 C30 105.7(3)
C32 O2 C35 108.4(2)
C32 O2 Li1 124.2(2)
C35 O2 Li1 127.1(2)
O2 C32 C33 106.9(3)
C32 C33 C34 102.0(3)
C35 C34 C33 103.3(3)
O2 C35 C34 105.7(2)

loop_
_geom_bond_atom_site_label_1
_geom_bond_atom_site_label_2
_geom_bond_distance
S1 C1 1.654(2)
S2 C2 1.674(3)
S2 Li1 2.437(5)
S3 C3 1.680(3)
S3 Li1 2.446(5)
N1 C1 1.367(3)
N1 C2 1.387(3)
N1 C16 1.446(3)
N2 C1 1.376(3)
N2 C3 1.390(3)
N2 C4 1.442(3)
C2 C3 1.417(3)
C4 C5 1.389(4)
C4 C9 1.390(4)
C5 C6 1.398(4)
C5 C13 1.520(4)
C6 C7 1.376(4)
C7 C8 1.377(4)
C8 C9 1.395(4)
C9 C10 1.520(4)
C10 C12 1.528(4)
C10 C11 1.524(4)
C13 C14 1.516(4)
C13 C15 1.516(4)
C16 C17 1.389(3)
C16 C21 1.393(4)
C17 C18 1.393(4)
C17 C25 1.518(4)
C18 C19 1.384(4)
C19 C20 1.379(4)
C20 C21 1.394(4)
C21 C22 1.525(4)
C22 C23 1.525(4)
C22 C24 1.531(5)
C25 C26 1.523(4)
C25 C27 1.524(4)
Li1 O2 1.876(5)
Li1 O1 1.942(6)
O1 C31 1.453(4)
O1 C28 1.458(4)
C28 C29 1.504(5)
C29 C30 1.524(5)
C30 C31 1.491(5)
O2 C32 1.427(4)
O2 C35 1.458(4)
C32 C33 1.490(5)
C33 C34 1.502(4)
C34 C35 1.498(5)

loop_
_geom_torsion_atom_site_label_1
_geom_torsion_atom_site_label_2
_geom_torsion_atom_site_label_3
_geom_torsion_atom_site_label_4
_geom_torsion
C2 N1 C1 N2 1.6(3)
C16 N1 C1 N2 179.2(2)
C2 N1 C1 S1 -178.11(19)
C16 N1 C1 S1 -0.6(4)
C3 N2 C1 N1 -1.2(3)
C4 N2 C1 N1 -180.0(2)
C3 N2 C1 S1 178.55(19)
C4 N2 C1 S1 -0.2(4)
C1 N1 C2 C3 -1.5(3)
C16 N1 C2 C3 -179.0(2)
C1 N1 C2 S2 177.11(19)
C16 N1 C2 S2 -0.4(4)
Li1 S2 C2 N1 171.3(2)
Li1 S2 C2 C3 -10.5(3)
C1 N2 C3 C2 0.3(3)
C4 N2 C3 C2 179.1(2)
C1 N2 C3 S3 -178.79(19)
C4 N2 C3 S3 0.0(4)
N1 C2 C3 N2 0.6(3)
S2 C2 C3 N2 -177.8(2)
N1 C2 C3 S3 179.7(2)
S2 C2 C3 S3 1.3(4)
Li1 S3 C3 N2 -172.2(2)
Li1 S3 C3 C2 8.9(3)
C1 N2 C4 C5 97.7(3)
C3 N2 C4 C5 -80.9(3)
C1 N2 C4 C9 -82.2(3)
C3 N2 C4 C9 99.1(3)
C9 C4 C5 C6 0.4(4)
N2 C4 C5 C6 -179.6(2)
C9 C4 C5 C13 177.9(2)
N2 C4 C5 C13 -2.0(3)
C4 C5 C6 C7 -1.0(4)
C13 C5 C6 C7 -178.5(2)
C5 C6 C7 C8 0.6(4)
C6 C7 C8 C9 0.4(4)
C5 C4 C9 C8 0.6(4)
N2 C4 C9 C8 -179.5(2)
C5 C4 C9 C10 179.6(2)
N2 C4 C9 C10 -0.5(3)
C7 C8 C9 C4 -1.0(4)
C7 C8 C9 C10 -180.0(2)
C4 C9 C10 C12 -95.7(3)
C8 C9 C10 C12 83.3(3)
C4 C9 C10 C11 137.9(3)
C8 C9 C10 C11 -43.2(3)
C4 C5 C13 C14 -100.7(3)
C6 C5 C13 C14 76.7(3)
C4 C5 C13 C15 133.9(3)
C6 C5 C13 C15 -48.6(4)
C1 N1 C16 C17 -85.7(3)
C2 N1 C16 C17 91.6(3)
C1 N1 C16 C21 95.3(3)
C2 N1 C16 C21 -87.5(3)
C21 C16 C17 C18 -0.8(4)
N1 C16 C17 C18 -179.8(2)
C21 C16 C17 C25 178.5(2)
N1 C16 C17 C25 -0.5(3)
C16 C17 C18 C19 0.5(4)
C25 C17 C18 C19 -178.8(2)
C17 C18 C19 C20 -0.3(4)
C18 C19 C20 C21 0.2(4)
C19 C20 C21 C16 -0.5(4)
C19 C20 C21 C22 -179.9(3)
C17 C16 C21 C20 0.8(4)
N1 C16 C21 C20 179.8(2)
C17 C16 C21 C22 -179.8(2)
N1 C16 C21 C22 -0.8(4)
C20 C21 C22 C23 -43.4(4)
C16 C21 C22 C23 137.1(3)
C20 C21 C22 C24 81.3(3)
C16 C21 C22 C24 -98.1(3)
C16 C17 C25 C26 117.2(3)
C18 C17 C25 C26 -63.5(3)
C16 C17 C25 C27 -118.7(3)
C18 C17 C25 C27 60.6(3)
C31 O1 C28 C29 -7.4(3)
Li1 O1 C28 C29 -138.8(3)
O1 C28 C29 C30 28.9(3)
C28 C29 C30 C31 -38.9(3)
C28 O1 C31 C30 -17.9(3)
Li1 O1 C31 C30 114.4(3)
C29 C30 C31 O1 35.4(3)
O1 Li1 O2 C32 37.5(4)
S2 Li1 O2 C32 151.8(3)
S3 Li1 O2 C32 -98.8(4)
O1 Li1 O2 C35 -148.8(3)
S2 Li1 O2 C35 -34.6(4)
S3 Li1 O2 C35 74.9(4)
C35 O2 C32 C33 15.8(4)
Li1 O2 C32 C33 -169.5(3)
O2 C32 C33 C34 -32.6(4)
C32 C33 C34 C35 36.3(3)
C32 O2 C35 C34 7.7(4)
Li1 O2 C35 C34 -166.8(3)
C33 C34 C35 O2 -27.7(3)
